data_4339817
loop_
_publ_author_name
'Lu, Connie C.'
'Bill, Eckhard'
'Weyherm\"uller, Thomas'
'Bothe, Eberhard'
'Wieghardt, Karl'

_publ_section_title
;
 The monoanionic pi-radical redox state of alpha-iminoketones in
 bis(ligand)metal complexes of nickel and cobalt.
;
_journal_issue 19
_journal_name_full 'Inorganic chemistry'
_journal_page_first 7880
_journal_page_last 7889
_journal_paper_doi 10.1021/ic7008094
_journal_volume 46
_journal_year 2007
_chemical_formula_sum 'C24 H30 Co N2 O2'
_chemical_formula_weight 437.43
_chemical_name_systematic
; 
 ? 
;
_space_group_IT_number 60
_symmetry_cell_setting orthorhombic
_symmetry_space_group_name_Hall '-P 2n 2ab'
_symmetry_space_group_name_H-M 'P b c n'
_atom_sites_solution_hydrogens geom
_atom_sites_solution_primary direct
_atom_sites_solution_secondary difmap
_audit_creation_method SHELXL-97
_cell_angle_alpha 90.00
_cell_angle_beta 90.00
_cell_angle_gamma 90.00
_cell_formula_units_Z 4
_cell_length_a 10.3003(5)
_cell_length_b 11.1678(5)
_cell_length_c 18.7003(7)
_cell_measurement_temperature 100(2)
_cell_volume 2151.13(16)
_computing_cell_refinement 'Bruker AXS Collect Software'
_computing_data_collection 'Bruker AXS Collect Software'
_computing_data_reduction 'Bruker AXS Collect Software'
_computing_structure_refinement 'SHELXL-97 (Sheldrick, 1997)'
_computing_structure_solution 'SHELXS-97 (Sheldrick, 1990)'
_diffrn_ambient_temperature 100(2)
_diffrn_measured_fraction_theta_full 0.999
_diffrn_measured_fraction_theta_max 0.999
_diffrn_measurement_device_type 'Bruker-Nonius Kappa-CCD'
_diffrn_measurement_method '648 images at 1.0 deg. stepwise rotation in omega and phi, 100 sec./frame'
_diffrn_radiation_monochromator graphite
_diffrn_radiation_source 'rotating anode, 50 kV, 80 mA'
_diffrn_radiation_type MoK\a
_diffrn_radiation_wavelength 0.71073
_diffrn_reflns_av_R_equivalents 0.0578
_diffrn_reflns_av_sigmaI/netI 0.0324
_diffrn_reflns_limit_h_max 15
_diffrn_reflns_limit_h_min -15
_diffrn_reflns_limit_k_max 16
_diffrn_reflns_limit_k_min -16
_diffrn_reflns_limit_l_max 28
_diffrn_reflns_limit_l_min -28
_diffrn_reflns_number 39989
_diffrn_reflns_theta_full 32.50
_diffrn_reflns_theta_max 32.50
_diffrn_reflns_theta_min 2.94
_exptl_absorpt_coefficient_mu 0.820
_exptl_absorpt_correction_T_max 0.7462
_exptl_absorpt_correction_T_min 0.5695
_exptl_absorpt_correction_type multi-scan
_exptl_crystal_colour orangebrown
_exptl_crystal_density_diffrn 1.351
_exptl_crystal_density_method 'not measured'
_exptl_crystal_description 'transparent block'
_exptl_crystal_F_000 924
_exptl_crystal_size_max 0.06
_exptl_crystal_size_mid 0.06
_exptl_crystal_size_min 0.03
_refine_diff_density_max 0.520
_refine_diff_density_min -0.404
_refine_diff_density_rms 0.069
_refine_ls_extinction_method none
_refine_ls_goodness_of_fit_ref 1.061
_refine_ls_hydrogen_treatment mixed
_refine_ls_matrix_type full
_refine_ls_number_parameters 135
_refine_ls_number_reflns 3895
_refine_ls_number_restraints 0
_refine_ls_restrained_S_all 1.061
_refine_ls_R_factor_all 0.0565
_refine_ls_R_factor_gt 0.0372
_refine_ls_shift/su_max 0.000
_refine_ls_shift/su_mean 0.000
_refine_ls_structure_factor_coef Fsqd
_refine_ls_weighting_details 'calc w=1/[\s^2^(Fo^2^)+(0.0345P)^2^+1.3934P] where P=(Fo^2^+2Fc^2^)/3'
_refine_ls_weighting_scheme calc
_refine_ls_wR_factor_gt 0.0805
_refine_ls_wR_factor_ref 0.0877
_reflns_number_gt 3057
_reflns_number_total 3895
_reflns_threshold_expression >2sigma(I)
_cod_data_source_file ic7008094-file001.cif
_cod_data_source_block complex3
_cod_depositor_comments
;
The following automatic conversions were performed:

'_exptl_absorpt_correction_type' value 'Multi-Scan' changed to
'multi-scan' according to
/usr/data/users/saulius/automatic-downloads/retrospective/ACS/lib/dictionaries/cif_core.dic
dictionary named 'cif_core.dic' version 2.4.2 from 2011-04-26.

Automatic conversion script
Id: cif_fix_values 2281 2013-09-26 08:29:07Z andrius 
;
_cod_original_sg_symbol_H-M Pbcn
_cod_database_code 4339817

loop_
_symmetry_equiv_pos_as_xyz
'x, y, z'
'-x+1/2, -y+1/2, z+1/2'
'-x, y, -z+1/2'
'x+1/2, -y+1/2, -z'
'-x, -y, -z'
'x-1/2, y-1/2, -z-1/2'
'x, -y, z-1/2'
'-x-1/2, y-1/2, z'

loop_
_atom_site_label
_atom_site_type_symbol
_atom_site_fract_x
_atom_site_fract_y
_atom_site_fract_z
_atom_site_U_iso_or_equiv
_atom_site_adp_type
_atom_site_occupancy
_atom_site_symmetry_multiplicity
_atom_site_calc_flag
_atom_site_refinement_flags
Co1 Co 0.5000 0.04107(2) 0.2500 0.01152(7) Uani 1 2 d S
O1 O 0.58277(9) 0.12890(9) 0.32808(5) 0.01482(19) Uani 1 1 d .
C2 C 0.70295(12) 0.09552(11) 0.33630(7) 0.0121(2) Uani 1 1 d .
C3 C 0.75273(13) 0.00987(11) 0.28771(7) 0.0127(2) Uani 1 1 d .
H3 H 0.8398 -0.0177 0.2907 0.015 Uiso 1 1 calc R
N4 N 0.67199(11) -0.02998(9) 0.23788(6) 0.0119(2) Uani 1 1 d .
C5 C 0.71620(13) -0.11212(12) 0.18032(7) 0.0138(2) Uani 1 1 d .
C6 C 0.69811(15) -0.04541(13) 0.10941(8) 0.0203(3) Uani 1 1 d .
H6A H 0.6074 -0.0203 0.1047 0.030 Uiso 1 1 calc R
H6B H 0.7209 -0.0985 0.0696 0.030 Uiso 1 1 calc R
H6C H 0.7545 0.0253 0.1086 0.030 Uiso 1 1 calc R
C7 C 0.62741(15) -0.22198(13) 0.18228(8) 0.0207(3) Uani 1 1 d .
H7A H 0.6351 -0.2614 0.2289 0.031 Uiso 1 1 calc R
H7B H 0.6530 -0.2779 0.1445 0.031 Uiso 1 1 calc R
H7C H 0.5373 -0.1969 0.1747 0.031 Uiso 1 1 calc R
C8 C 0.85736(14) -0.15200(14) 0.18817(8) 0.0215(3) Uani 1 1 d .
H8A H 0.9144 -0.0819 0.1855 0.032 Uiso 1 1 calc R
H8B H 0.8792 -0.2079 0.1496 0.032 Uiso 1 1 calc R
H8C H 0.8690 -0.1918 0.2344 0.032 Uiso 1 1 calc R
C9 C 0.78277(12) 0.15371(11) 0.39105(7) 0.0120(2) Uani 1 1 d .
C10 C 0.74829(13) 0.26857(12) 0.41517(7) 0.0150(2) Uani 1 1 d .
H10 H 0.6723 0.3059 0.3969 0.018 Uiso 1 1 calc R
C11 C 0.82379(14) 0.32804(13) 0.46522(8) 0.0177(3) Uani 1 1 d .
H11 H 0.8002 0.4064 0.4801 0.021 Uiso 1 1 calc R
C12 C 0.93401(14) 0.27371(12) 0.49386(8) 0.0169(3) Uani 1 1 d .
H12 H 0.9849 0.3141 0.5287 0.020 Uiso 1 1 calc R
C13 C 0.96856(13) 0.15935(13) 0.47073(8) 0.0160(3) Uani 1 1 d .
H13 H 1.0435 0.1216 0.4900 0.019 Uiso 1 1 calc R
C14 C 0.89443(13) 0.10010(12) 0.41977(7) 0.0143(2) Uani 1 1 d .
H14 H 0.9196 0.0225 0.4042 0.017 Uiso 1 1 calc R

loop_
_atom_site_aniso_label
_atom_site_aniso_U_11
_atom_site_aniso_U_22
_atom_site_aniso_U_33
_atom_site_aniso_U_23
_atom_site_aniso_U_13
_atom_site_aniso_U_12
Co1 0.00920(11) 0.01173(11) 0.01361(12) 0.000 -0.00200(9) 0.000
O1 0.0109(4) 0.0155(4) 0.0180(5) -0.0032(4) -0.0024(4) 0.0013(3)
C2 0.0123(5) 0.0115(5) 0.0126(6) 0.0011(4) -0.0011(4) -0.0003(4)
C3 0.0107(5) 0.0132(5) 0.0142(6) 0.0012(4) -0.0016(5) 0.0010(4)
N4 0.0120(5) 0.0109(5) 0.0126(5) -0.0002(4) -0.0009(4) 0.0003(4)
C5 0.0135(5) 0.0154(6) 0.0124(6) -0.0024(5) -0.0005(4) 0.0026(5)
C6 0.0250(7) 0.0225(7) 0.0135(6) 0.0008(5) -0.0007(5) 0.0026(6)
C7 0.0253(7) 0.0149(6) 0.0219(7) -0.0041(5) -0.0001(6) -0.0026(5)
C8 0.0172(6) 0.0271(7) 0.0202(7) -0.0071(6) -0.0016(5) 0.0078(6)
C9 0.0116(5) 0.0131(5) 0.0114(6) -0.0003(4) -0.0003(4) -0.0012(4)
C10 0.0137(5) 0.0155(6) 0.0159(6) -0.0014(5) 0.0001(5) 0.0018(5)
C11 0.0196(6) 0.0163(6) 0.0173(7) -0.0041(5) -0.0003(5) -0.0006(5)
C12 0.0173(6) 0.0195(6) 0.0140(6) -0.0009(5) -0.0021(5) -0.0045(5)
C13 0.0140(6) 0.0190(6) 0.0151(6) 0.0016(5) -0.0029(5) -0.0011(5)
C14 0.0144(6) 0.0134(6) 0.0152(6) 0.0004(5) -0.0016(5) 0.0004(5)

loop_
_atom_type_symbol
_atom_type_description
_atom_type_scat_dispersion_real
_atom_type_scat_dispersion_imag
_atom_type_scat_source
C C 0.0033 0.0016 'International Tables Vol C Tables 4.2.6.8 and 6.1.1.4'
H H 0.0000 0.0000 'International Tables Vol C Tables 4.2.6.8 and 6.1.1.4'
N N 0.0061 0.0033 'International Tables Vol C Tables 4.2.6.8 and 6.1.1.4'
O O 0.0106 0.0060 'International Tables Vol C Tables 4.2.6.8 and 6.1.1.4'
Co Co 0.3494 0.9721 'International Tables Vol C Tables 4.2.6.8 and 6.1.1.4'

loop_
_geom_angle_atom_site_label_1
_geom_angle_atom_site_label_2
_geom_angle_atom_site_label_3
_geom_angle
_geom_angle_site_symmetry_1
_geom_angle_site_symmetry_3
N4 Co1 N4 132.09(6) . 3_655
N4 Co1 O1 83.97(4) . .
N4 Co1 O1 120.83(4) 3_655 .
N4 Co1 O1 120.83(4) . 3_655
N4 Co1 O1 83.97(4) 3_655 3_655
O1 Co1 O1 119.76(6) . 3_655
C2 O1 Co1 111.05(8) . .
O1 C2 C3 117.53(12) . .
O1 C2 C9 119.28(11) . .
C3 C2 C9 123.03(11) . .
N4 C3 C2 116.79(12) . .
C3 N4 C5 121.61(11) . .
C3 N4 Co1 110.54(9) . .
C5 N4 Co1 127.77(8) . .
N4 C5 C8 113.71(11) . .
N4 C5 C7 107.13(11) . .
C8 C5 C7 109.44(12) . .
N4 C5 C6 106.83(11) . .
C8 C5 C6 109.91(12) . .
C7 C5 C6 109.74(12) . .
C14 C9 C10 118.28(12) . .
C14 C9 C2 122.55(12) . .
C10 C9 C2 119.16(12) . .
C11 C10 C9 120.81(13) . .
C10 C11 C12 120.50(13) . .
C11 C12 C13 119.16(13) . .
C14 C13 C12 120.59(13) . .
C13 C14 C9 120.65(12) . .

loop_
_geom_bond_atom_site_label_1
_geom_bond_atom_site_label_2
_geom_bond_distance
_geom_bond_site_symmetry_2
Co1 N4 1.9543(11) .
Co1 N4 1.9543(11) 3_655
Co1 O1 1.9547(10) .
Co1 O1 1.9547(10) 3_655
O1 C2 1.3019(15) .
C2 C3 1.4154(18) .
C2 C9 1.4652(18) .
C3 N4 1.3259(17) .
N4 C5 1.4858(17) .
C5 C8 1.5278(19) .
C5 C7 1.531(2) .
C5 C6 1.532(2) .
C9 C14 1.4034(18) .
C9 C10 1.4053(18) .
C10 C11 1.3863(19) .
C11 C12 1.394(2) .
C12 C13 1.394(2) .
C13 C14 1.3889(19) .
